data_1567711
loop_
_publ_author_name
'Dasgupta, Ayan'
'Guerzoni, Michael G.'
'Alotaibi, Nusaybah'
'van Ingen, Yara'
'Farshadfar, Kaveh'
'Richards, Emma'
'Ariafard, Alireza'
'Melen, Rebecca L.'

_publ_section_title
;
 Chemo- and regio-selective amidation of indoles with isocyanates using
 borane Lewis acids
;
_journal_issue 19
_journal_name_full 'Catalysis Science &amp; Technology'
_journal_page_first 5982
_journal_page_last 5990
_journal_paper_doi 10.1039/D2CY01441F
_journal_volume 12
_journal_year 2022
_chemical_formula_moiety 'C34 H14 B F15 N2 O'
_chemical_formula_sum 'C34 H14 B F15 N2 O'
_chemical_formula_weight 762.28
_space_group_crystal_system triclinic
_space_group_IT_number 2
_space_group_name_Hall '-P 1'
_space_group_name_H-M_alt 'P -1'
_atom_sites_solution_hydrogens mixed
_atom_sites_solution_primary intrinsic
_atom_sites_solution_secondary difmap
_audit_creation_method SHELXL-2018/3
_audit_update_record
;
2021-11-29 deposited with the CCDC.	2022-08-18 downloaded from the CCDC.
;
_cell_angle_alpha 78.311(5)
_cell_angle_beta 86.618(4)
_cell_angle_gamma 79.065(4)
_cell_formula_units_Z 2
_cell_length_a 7.9694(4)
_cell_length_b 12.4723(8)
_cell_length_c 15.5816(8)
_cell_measurement_reflns_used 5110
_cell_measurement_temperature 180(2)
_cell_measurement_theta_max 28.5490
_cell_measurement_theta_min 3.7490
_cell_volume 1488.76(15)
_computing_cell_refinement 'CrysAlisPro 1.171.41.112a (Rigaku OD, 2021)'
_computing_data_collection 'CrysAlisPro 1.171.41.112a (Rigaku OD, 2021)'
_computing_data_reduction 'CrysAlisPro 1.171.41.112a (Rigaku OD, 2021)'
_computing_molecular_graphics mercury
_computing_structure_refinement 'SHELXL-2018/3 (Sheldrick, 2018)'
_computing_structure_solution 'SHELXT 2018/2 (Sheldrick, 2018)'
_diffrn_ambient_temperature 180(2)
_diffrn_measured_fraction_theta_full 0.998
_diffrn_measured_fraction_theta_max 0.831
_diffrn_measurement_device_type 'SuperNova, Dual, Cu at home/near, Atlas'
_diffrn_radiation_type 'Mo K\a'
_diffrn_radiation_wavelength 0.71073
_diffrn_reflns_av_R_equivalents 0.0220
_diffrn_reflns_av_unetI/netI 0.0417
_diffrn_reflns_Laue_measured_fraction_full 0.998
_diffrn_reflns_Laue_measured_fraction_max 0.831
_diffrn_reflns_limit_h_max 10
_diffrn_reflns_limit_h_min -10
_diffrn_reflns_limit_k_max 16
_diffrn_reflns_limit_k_min -13
_diffrn_reflns_limit_l_max 21
_diffrn_reflns_limit_l_min -20
_diffrn_reflns_number 13554
_diffrn_reflns_point_group_measured_fraction_full 0.998
_diffrn_reflns_point_group_measured_fraction_max 0.831
_diffrn_reflns_theta_full 25.242
_diffrn_reflns_theta_max 29.859
_diffrn_reflns_theta_min 3.393
_diffrn_source 'micro-focus sealed X-ray tube'
_exptl_absorpt_coefficient_mu 0.168
_exptl_absorpt_correction_T_max 1.000
_exptl_absorpt_correction_T_min 0.651
_exptl_absorpt_correction_type gaussian
_exptl_absorpt_process_details
;
CrysAlisPro 1.171.41.112a (Rigaku Oxford Diffraction, 2021)
Numerical absorption correction based on gaussian integration over
a multifaceted crystal model
Empirical absorption correction using spherical harmonics,
implemented in SCALE3 ABSPACK scaling algorithm.
;
_exptl_crystal_colour colourless
_exptl_crystal_density_diffrn 1.700
_exptl_crystal_description block
_exptl_crystal_F_000 760
_exptl_crystal_size_max 0.595
_exptl_crystal_size_mid 0.244
_exptl_crystal_size_min 0.167
_refine_diff_density_max 0.300
_refine_diff_density_min -0.254
_refine_diff_density_rms 0.052
_refine_ls_extinction_method none
_refine_ls_goodness_of_fit_ref 1.062
_refine_ls_hydrogen_treatment mixed
_refine_ls_matrix_type full
_refine_ls_number_parameters 483
_refine_ls_number_reflns 7125
_refine_ls_number_restraints 0
_refine_ls_restrained_S_all 1.062
_refine_ls_R_factor_all 0.0718
_refine_ls_R_factor_gt 0.0443
_refine_ls_shift/su_max 0.001
_refine_ls_shift/su_mean 0.000
_refine_ls_structure_factor_coef Fsqd
_refine_ls_weighting_details 'w=1/[\s^2^(Fo^2^)+(0.0325P)^2^+0.5895P] where P=(Fo^2^+2Fc^2^)/3'
_refine_ls_weighting_scheme calc
_refine_ls_wR_factor_gt 0.0878
_refine_ls_wR_factor_ref 0.1047
_reflns_Friedel_coverage 0.000
_reflns_number_gt 5067
_reflns_number_total 7125
_reflns_threshold_expression 'I > 2\s(I)'
_cod_data_source_file d2cy01441f2.cif
_cod_data_source_block rm2144_a
_cod_database_code 1567711
_shelx_shelxl_version_number 2018/3
_shelx_space_group_comment
;
The symmetry employed for this shelxl refinement is uniquely defined
by the following loop, which should always be used as a source of
symmetry information in preference to the above space-group names.
They are only intended as comments.
;
_shelx_estimated_absorpt_t_min 0.907
_shelx_estimated_absorpt_t_max 0.972

loop_
_space_group_symop_operation_xyz
'x, y, z'
'-x, -y, -z'

loop_
_atom_site_label
_atom_site_type_symbol
_atom_site_fract_x
_atom_site_fract_y
_atom_site_fract_z
_atom_site_U_iso_or_equiv
_atom_site_adp_type
_atom_site_occupancy
_atom_site_site_symmetry_order
_atom_site_calc_flag
_atom_site_refinement_flags_posn
_atom_site_refinement_flags_adp
_atom_site_refinement_flags_occupancy
_atom_site_disorder_assembly
_atom_site_disorder_group
F31 F 0.68391(13) 0.56644(9) 0.87338(7) 0.0297(3) Uani 1 1 d . . . . .
F51 F 0.74734(14) 0.57159(9) 0.55521(7) 0.0332(3) Uani 1 1 d . . . . .
F55 F 1.01860(13) 0.52909(9) 0.82640(7) 0.0289(2) Uani 1 1 d . . . . .
F41 F 1.07357(13) 0.73687(10) 0.64160(8) 0.0365(3) Uani 1 1 d . . . . .
F45 F 0.49352(13) 0.81821(9) 0.55952(7) 0.0346(3) Uani 1 1 d . . . . .
F54 F 1.15688(14) 0.32233(9) 0.81400(8) 0.0396(3) Uani 1 1 d . . . . .
F44 F 0.57462(15) 0.94712(10) 0.41324(8) 0.0401(3) Uani 1 1 d . . . . .
F42 F 1.15235(14) 0.86695(10) 0.49159(8) 0.0417(3) Uani 1 1 d . . . . .
F52 F 0.90362(16) 0.36965(10) 0.54060(8) 0.0427(3) Uani 1 1 d . . . . .
F35 F 0.82680(18) 0.90748(10) 0.72050(8) 0.0460(3) Uani 1 1 d . . . . .
O1 O 0.56785(15) 0.65479(10) 0.69346(8) 0.0239(3) Uani 1 1 d . . . . .
F32 F 0.66781(17) 0.64159(11) 1.02224(8) 0.0464(3) Uani 1 1 d . . . . .
F43 F 0.90272(17) 0.97605(10) 0.37655(8) 0.0436(3) Uani 1 1 d . . . . .
F34 F 0.80548(18) 0.97994(10) 0.86838(9) 0.0496(3) Uani 1 1 d . . . . .
F53 F 1.10661(17) 0.23946(10) 0.67159(9) 0.0502(4) Uani 1 1 d . . . . .
F33 F 0.72105(18) 0.85131(11) 1.02154(8) 0.0505(3) Uani 1 1 d . . . . .
N2 N 0.37060(19) 0.56169(13) 0.75919(11) 0.0304(4) Uani 1 1 d . . . . .
H2 H 0.272918 0.562121 0.788678 0.036 Uiso 1 1 calc R U . . .
N1 N 0.3152(2) 0.91569(13) 0.81593(11) 0.0304(4) Uani 1 1 d . . . . .
C40 C 0.7803(2) 0.77073(14) 0.60886(12) 0.0224(4) Uani 1 1 d . . . . .
C45 C 0.6602(2) 0.82747(15) 0.54745(12) 0.0248(4) Uani 1 1 d . . . . .
C10 C 0.4386(2) 0.65260(15) 0.74629(12) 0.0232(4) Uani 1 1 d . . . . .
C11 C 0.3664(2) 0.74260(15) 0.78939(12) 0.0253(4) Uani 1 1 d . . . . .
C44 C 0.6987(2) 0.89600(15) 0.47075(12) 0.0274(4) Uani 1 1 d . . . . .
C50 C 0.8674(2) 0.56145(14) 0.69315(12) 0.0231(4) Uani 1 1 d . . . . .
C51 C 0.8490(2) 0.51372(15) 0.62148(12) 0.0256(4) Uani 1 1 d . . . . .
C13 C 0.2515(2) 0.84962(15) 0.88826(12) 0.0273(4) Uani 1 1 d . . . . .
C41 C 0.9458(2) 0.78839(15) 0.58595(13) 0.0264(4) Uani 1 1 d . . . . .
C42 C 0.9890(2) 0.85539(16) 0.50987(13) 0.0295(4) Uani 1 1 d . . . . .
C18 C 0.2792(2) 0.73952(15) 0.87399(12) 0.0254(4) Uani 1 1 d . . . . .
C55 C 0.9782(2) 0.49281(15) 0.75472(12) 0.0233(4) Uani 1 1 d . . . . .
C54 C 1.0561(2) 0.38545(15) 0.74961(13) 0.0278(4) Uani 1 1 d . . . . .
C30 C 0.7613(2) 0.73001(15) 0.78833(12) 0.0237(4) Uani 1 1 d . . . . .
C20 C 0.4468(2) 0.46161(16) 0.72781(13) 0.0284(4) Uani 1 1 d . . . . .
C43 C 0.8643(3) 0.91026(15) 0.45187(12) 0.0294(4) Uani 1 1 d . . . . .
C31 C 0.7218(2) 0.66909(15) 0.86921(12) 0.0253(4) Uani 1 1 d . . . . .
C52 C 0.9283(2) 0.40846(16) 0.61216(13) 0.0297(4) Uani 1 1 d . . . . .
C32 C 0.7100(2) 0.70602(17) 0.94706(13) 0.0311(4) Uani 1 1 d . . . . .
C35 C 0.7907(2) 0.83503(16) 0.79317(13) 0.0294(4) Uani 1 1 d . . . . .
C12 C 0.3838(2) 0.85142(16) 0.75841(13) 0.0287(4) Uani 1 1 d . . . . .
C17 C 0.2313(2) 0.65683(17) 0.94010(14) 0.0328(5) Uani 1 1 d . . . . .
H17 H 0.250288 0.581552 0.933048 0.039 Uiso 1 1 calc R U . . .
C53 C 1.0309(2) 0.34344(15) 0.67751(14) 0.0322(5) Uani 1 1 d . . . . .
C34 C 0.7794(3) 0.87598(16) 0.86967(14) 0.0332(5) Uani 1 1 d . . . . .
C14 C 0.1773(3) 0.87931(17) 0.96528(13) 0.0339(5) Uani 1 1 d . . . . .
H14 H 0.160400 0.953991 0.973683 0.041 Uiso 1 1 calc R U . . .
C33 C 0.7371(3) 0.81140(18) 0.94710(13) 0.0346(5) Uani 1 1 d . . . . .
C25 C 0.4217(3) 0.45260(18) 0.64280(14) 0.0360(5) Uani 1 1 d . . . . .
H25 H 0.356184 0.512562 0.604032 0.043 Uiso 1 1 calc R U . . .
C16 C 0.1562(3) 0.68629(18) 1.01572(14) 0.0389(5) Uani 1 1 d . . . . .
H16 H 0.121323 0.630522 1.060558 0.047 Uiso 1 1 calc R U . . .
C21 C 0.5411(3) 0.37491(17) 0.78490(14) 0.0355(5) Uani 1 1 d . . . . .
H21 H 0.557766 0.381879 0.843252 0.043 Uiso 1 1 calc R U . . .
C22 C 0.6112(3) 0.27739(18) 0.75603(16) 0.0421(5) Uani 1 1 d . . . . .
H22 H 0.675946 0.217071 0.794789 0.051 Uiso 1 1 calc R U . . .
C23 C 0.5869(3) 0.26803(18) 0.67124(16) 0.0422(5) Uani 1 1 d . . . . .
H23 H 0.635162 0.201211 0.651699 0.051 Uiso 1 1 calc R U . . .
C15 C 0.1297(3) 0.79620(19) 1.02841(14) 0.0384(5) Uani 1 1 d . . . . .
H15 H 0.077937 0.813481 1.081626 0.046 Uiso 1 1 calc R U . . .
C24 C 0.4932(3) 0.35490(19) 0.61475(16) 0.0433(5) Uani 1 1 d . . . . .
H24 H 0.477388 0.347977 0.556296 0.052 Uiso 1 1 calc R U . . .
B1 B 0.7478(3) 0.68353(17) 0.69850(14) 0.0222(4) Uani 1 1 d . . . . .
C19 C 0.3121(4) 1.03456(17) 0.80639(16) 0.0511(6) Uani 1 1 d . . . . .
H19A H 0.364023 1.062574 0.749698 0.077 Uiso 1 1 calc R U . . .
H19B H 0.376593 1.047715 0.853704 0.077 Uiso 1 1 calc R U . . .
H19C H 0.193505 1.073454 0.809348 0.077 Uiso 1 1 calc R U . . .
H1 H 0.434(2) 0.8856(17) 0.7042(14) 0.031(5) Uiso 1 1 d . . . . .

loop_
_atom_site_aniso_label
_atom_site_aniso_U_11
_atom_site_aniso_U_22
_atom_site_aniso_U_33
_atom_site_aniso_U_23
_atom_site_aniso_U_13
_atom_site_aniso_U_12
F31 0.0389(6) 0.0270(6) 0.0243(6) -0.0043(5) 0.0029(5) -0.0105(5)
F51 0.0430(6) 0.0314(6) 0.0245(6) -0.0089(5) -0.0075(5) 0.0004(5)
F55 0.0288(5) 0.0351(6) 0.0245(6) -0.0091(5) -0.0024(4) -0.0063(4)
F41 0.0287(6) 0.0402(7) 0.0393(7) -0.0019(5) -0.0055(5) -0.0076(5)
F45 0.0269(5) 0.0401(7) 0.0336(7) -0.0001(5) -0.0017(5) -0.0053(5)
F54 0.0394(6) 0.0359(7) 0.0359(7) 0.0011(5) -0.0066(5) 0.0053(5)
F44 0.0514(7) 0.0355(7) 0.0281(6) 0.0044(5) -0.0083(5) -0.0037(5)
F42 0.0372(6) 0.0446(7) 0.0470(8) -0.0105(6) 0.0146(6) -0.0194(5)
F52 0.0589(8) 0.0373(7) 0.0348(7) -0.0213(6) -0.0017(6) -0.0007(6)
F35 0.0819(9) 0.0300(6) 0.0319(7) -0.0079(5) 0.0069(6) -0.0248(6)
O1 0.0270(6) 0.0255(7) 0.0208(7) -0.0072(5) 0.0042(5) -0.0074(5)
F32 0.0672(8) 0.0532(8) 0.0205(6) -0.0075(6) 0.0079(6) -0.0175(6)
F43 0.0667(8) 0.0366(7) 0.0276(7) 0.0010(5) 0.0114(6) -0.0212(6)
F34 0.0782(9) 0.0318(7) 0.0467(8) -0.0204(6) -0.0044(7) -0.0151(6)
F53 0.0665(9) 0.0279(6) 0.0515(9) -0.0151(6) -0.0047(7) 0.0124(6)
F33 0.0722(9) 0.0554(8) 0.0310(7) -0.0277(6) 0.0014(6) -0.0098(7)
N2 0.0264(8) 0.0319(9) 0.0362(10) -0.0124(8) 0.0094(7) -0.0105(7)
N1 0.0422(9) 0.0229(8) 0.0235(9) -0.0050(7) 0.0016(7) 0.0003(7)
C40 0.0293(9) 0.0185(8) 0.0207(9) -0.0085(7) 0.0035(7) -0.0040(7)
C45 0.0279(9) 0.0239(9) 0.0234(10) -0.0075(8) 0.0030(7) -0.0044(7)
C10 0.0222(8) 0.0252(9) 0.0221(9) -0.0053(7) -0.0016(7) -0.0031(7)
C11 0.0255(9) 0.0255(9) 0.0244(10) -0.0068(8) -0.0011(7) -0.0013(7)
C44 0.0379(10) 0.0223(9) 0.0213(10) -0.0044(7) -0.0028(8) -0.0029(8)
C50 0.0245(9) 0.0238(9) 0.0213(9) -0.0047(7) 0.0039(7) -0.0066(7)
C51 0.0295(9) 0.0247(9) 0.0221(9) -0.0046(8) -0.0005(8) -0.0035(7)
C13 0.0293(9) 0.0283(10) 0.0229(10) -0.0056(8) -0.0012(8) -0.0006(7)
C41 0.0300(9) 0.0236(9) 0.0266(10) -0.0085(8) -0.0004(8) -0.0037(7)
C42 0.0316(10) 0.0261(10) 0.0342(11) -0.0109(8) 0.0100(8) -0.0117(8)
C18 0.0237(9) 0.0273(10) 0.0256(10) -0.0083(8) -0.0005(7) -0.0024(7)
C55 0.0253(9) 0.0268(9) 0.0195(9) -0.0064(7) 0.0030(7) -0.0079(7)
C54 0.0272(9) 0.0272(10) 0.0258(10) -0.0010(8) 0.0005(8) -0.0018(7)
C30 0.0280(9) 0.0228(9) 0.0212(9) -0.0071(7) 0.0010(7) -0.0043(7)
C20 0.0294(9) 0.0274(10) 0.0329(11) -0.0116(8) 0.0068(8) -0.0127(8)
C43 0.0481(12) 0.0210(9) 0.0206(10) -0.0047(8) 0.0087(9) -0.0117(8)
C31 0.0288(9) 0.0253(9) 0.0231(10) -0.0074(8) 0.0011(8) -0.0058(7)
C52 0.0366(10) 0.0281(10) 0.0267(10) -0.0127(8) 0.0037(8) -0.0054(8)
C32 0.0355(10) 0.0370(11) 0.0210(10) -0.0070(8) 0.0012(8) -0.0061(8)
C35 0.0374(10) 0.0268(10) 0.0245(10) -0.0061(8) 0.0006(8) -0.0067(8)
C12 0.0324(10) 0.0277(10) 0.0232(10) -0.0045(8) 0.0003(8) 0.0006(8)
C17 0.0354(10) 0.0302(11) 0.0329(11) -0.0062(9) 0.0039(9) -0.0077(8)
C53 0.0361(10) 0.0211(9) 0.0377(12) -0.0088(8) 0.0038(9) 0.0011(8)
C34 0.0436(11) 0.0256(10) 0.0351(12) -0.0154(9) -0.0038(9) -0.0070(8)
C14 0.0377(11) 0.0351(11) 0.0282(11) -0.0112(9) 0.0000(9) -0.0001(9)
C33 0.0422(11) 0.0401(12) 0.0256(11) -0.0193(9) -0.0023(9) -0.0037(9)
C25 0.0378(11) 0.0376(12) 0.0342(12) -0.0093(9) -0.0025(9) -0.0079(9)
C16 0.0440(12) 0.0404(12) 0.0307(12) -0.0018(10) 0.0081(9) -0.0119(10)
C21 0.0408(11) 0.0362(11) 0.0318(12) -0.0094(9) 0.0010(9) -0.0102(9)
C22 0.0459(12) 0.0319(12) 0.0475(14) -0.0066(10) -0.0031(11) -0.0050(9)
C23 0.0439(12) 0.0334(12) 0.0549(15) -0.0220(11) 0.0032(11) -0.0082(9)
C15 0.0414(12) 0.0484(13) 0.0259(11) -0.0129(10) 0.0084(9) -0.0060(10)
C24 0.0498(13) 0.0462(13) 0.0406(13) -0.0223(11) -0.0024(11) -0.0103(10)
B1 0.0260(10) 0.0215(10) 0.0205(10) -0.0060(8) 0.0016(8) -0.0063(8)
C19 0.0897(19) 0.0228(11) 0.0377(13) -0.0067(10) 0.0132(13) -0.0063(11)

loop_
_atom_type_symbol
_atom_type_description
_atom_type_scat_dispersion_real
_atom_type_scat_dispersion_imag
_atom_type_scat_source
C C 0.0033 0.0016 'International Tables Vol C Tables 4.2.6.8 and 6.1.1.4'
H H 0.0000 0.0000 'International Tables Vol C Tables 4.2.6.8 and 6.1.1.4'
B B 0.0013 0.0007 'International Tables Vol C Tables 4.2.6.8 and 6.1.1.4'
N N 0.0061 0.0033 'International Tables Vol C Tables 4.2.6.8 and 6.1.1.4'
O O 0.0106 0.0060 'International Tables Vol C Tables 4.2.6.8 and 6.1.1.4'
F F 0.0171 0.0103 'International Tables Vol C Tables 4.2.6.8 and 6.1.1.4'

loop_
_geom_angle_atom_site_label_1
_geom_angle_atom_site_label_2
_geom_angle_atom_site_label_3
_geom_angle
_geom_angle_site_symmetry_1
_geom_angle_site_symmetry_3
_geom_angle_publ_flag
C10 O1 B1 133.76(15) . . ?
C10 N2 C20 124.03(15) . . ?
C12 N1 C13 108.93(16) . . ?
C12 N1 C19 126.32(17) . . ?
C13 N1 C19 124.72(17) . . ?
C45 C40 C41 113.79(16) . . ?
C45 C40 B1 126.85(16) . . ?
C41 C40 B1 119.25(15) . . ?
F45 C45 C44 115.27(15) . . ?
F45 C45 C40 121.09(16) . . ?
C44 C45 C40 123.64(17) . . ?
O1 C10 N2 116.30(16) . . ?
O1 C10 C11 123.47(16) . . ?
N2 C10 C11 120.22(16) . . ?
C12 C11 C10 123.81(18) . . ?
C12 C11 C18 106.54(17) . . ?
C10 C11 C18 129.41(17) . . ?
F44 C44 C43 119.96(16) . . ?
F44 C44 C45 120.15(17) . . ?
C43 C44 C45 119.87(17) . . ?
C55 C50 C51 113.06(16) . . ?
C55 C50 B1 128.57(17) . . ?
C51 C50 B1 118.16(15) . . ?
F51 C51 C52 115.51(17) . . ?
F51 C51 C50 119.90(16) . . ?
C52 C51 C50 124.59(17) . . ?
N1 C13 C14 128.93(18) . . ?
N1 C13 C18 108.25(16) . . ?
C14 C13 C18 122.79(18) . . ?
F41 C41 C42 117.18(16) . . ?
F41 C41 C40 118.69(16) . . ?
C42 C41 C40 124.13(17) . . ?
F42 C42 C43 119.83(17) . . ?
F42 C42 C41 120.72(17) . . ?
C43 C42 C41 119.45(17) . . ?
C17 C18 C13 118.51(18) . . ?
C17 C18 C11 135.67(18) . . ?
C13 C18 C11 105.68(16) . . ?
F55 C55 C54 114.96(16) . . ?
F55 C55 C50 120.69(16) . . ?
C54 C55 C50 124.35(18) . . ?
F54 C54 C53 119.86(17) . . ?
F54 C54 C55 120.78(18) . . ?
C53 C54 C55 119.36(17) . . ?
C31 C30 C35 112.80(17) . . ?
C31 C30 B1 120.60(16) . . ?
C35 C30 B1 126.16(16) . . ?
C21 C20 C25 120.99(19) . . ?
C21 C20 N2 118.78(18) . . ?
C25 C20 N2 120.21(18) . . ?
F43 C43 C42 120.83(17) . . ?
F43 C43 C44 120.05(17) . . ?
C42 C43 C44 119.11(17) . . ?
F31 C31 C32 115.92(16) . . ?
F31 C31 C30 118.88(16) . . ?
C32 C31 C30 125.13(17) . . ?
F52 C52 C53 120.47(17) . . ?
F52 C52 C51 120.44(17) . . ?
C53 C52 C51 119.09(18) . . ?
F32 C32 C33 119.87(18) . . ?
F32 C32 C31 120.92(18) . . ?
C33 C32 C31 119.18(18) . . ?
F35 C35 C34 114.51(17) . . ?
F35 C35 C30 121.27(17) . . ?
C34 C35 C30 124.17(18) . . ?
N1 C12 C11 110.59(18) . . ?
C16 C17 C18 118.74(19) . . ?
F53 C53 C52 120.64(19) . . ?
F53 C53 C54 119.91(18) . . ?
C52 C53 C54 119.44(17) . . ?
F34 C34 C33 119.78(18) . . ?
F34 C34 C35 120.47(18) . . ?
C33 C34 C35 119.72(18) . . ?
C15 C14 C13 117.15(19) . . ?
F33 C33 C34 120.35(19) . . ?
F33 C33 C32 120.67(19) . . ?
C34 C33 C32 118.98(18) . . ?
C20 C25 C24 119.2(2) . . ?
C17 C16 C15 121.8(2) . . ?
C20 C21 C22 119.2(2) . . ?
C23 C22 C21 120.1(2) . . ?
C24 C23 C22 120.3(2) . . ?
C14 C15 C16 121.0(2) . . ?
C23 C24 C25 120.2(2) . . ?
O1 B1 C40 107.59(14) . . ?
O1 B1 C30 109.95(14) . . ?
C40 B1 C30 114.14(15) . . ?
O1 B1 C50 99.70(13) . . ?
C40 B1 C50 108.18(15) . . ?
C30 B1 C50 116.05(15) . . ?

loop_
_geom_bond_atom_site_label_1
_geom_bond_atom_site_label_2
_geom_bond_distance
_geom_bond_site_symmetry_2
_geom_bond_publ_flag
F31 C31 1.359(2) . ?
F51 C51 1.348(2) . ?
F55 C55 1.363(2) . ?
F41 C41 1.353(2) . ?
F45 C45 1.354(2) . ?
F54 C54 1.344(2) . ?
F44 C44 1.350(2) . ?
F42 C42 1.344(2) . ?
F52 C52 1.340(2) . ?
F35 C35 1.352(2) . ?
O1 C10 1.281(2) . ?
O1 B1 1.553(2) . ?
F32 C32 1.344(2) . ?
F43 C43 1.344(2) . ?
F34 C34 1.348(2) . ?
F53 C53 1.341(2) . ?
F33 C33 1.342(2) . ?
N2 C10 1.322(2) . ?
N2 C20 1.446(2) . ?
N1 C12 1.346(2) . ?
N1 C13 1.386(2) . ?
N1 C19 1.455(3) . ?
C40 C45 1.382(2) . ?
C40 C41 1.393(2) . ?
C40 B1 1.628(3) . ?
C45 C44 1.377(3) . ?
C10 C11 1.434(3) . ?
C11 C12 1.376(3) . ?
C11 C18 1.450(3) . ?
C44 C43 1.372(3) . ?
C50 C55 1.383(2) . ?
C50 C51 1.395(3) . ?
C50 B1 1.651(3) . ?
C51 C52 1.377(3) . ?
C13 C14 1.393(3) . ?
C13 C18 1.410(3) . ?
C41 C42 1.372(3) . ?
C42 C43 1.368(3) . ?
C18 C17 1.394(3) . ?
C55 C54 1.381(3) . ?
C54 C53 1.372(3) . ?
C30 C31 1.386(3) . ?
C30 C35 1.391(3) . ?
C30 B1 1.636(3) . ?
C20 C21 1.381(3) . ?
C20 C25 1.381(3) . ?
C31 C32 1.374(3) . ?
C52 C53 1.370(3) . ?
C32 C33 1.372(3) . ?
C35 C34 1.381(3) . ?
C17 C16 1.375(3) . ?
C34 C33 1.371(3) . ?
C14 C15 1.370(3) . ?
C25 C24 1.387(3) . ?
C16 C15 1.399(3) . ?
C21 C22 1.389(3) . ?
C22 C23 1.378(3) . ?
C23 C24 1.375(3) . ?
